data_7704864
loop_
_publ_author_name
'Dutta, Sabarni'
'Bhunia, Pradip'
'Mayans, J\'ulia'
'Drew, Michael G. B.'
'Ghosh, Ashutosh'

_publ_section_title
;
 Roles of basicity and steric crowding of anionic coligands in catechol
 oxidase-like activity of Cu(ii)-Mn(ii) complexes.
;
_journal_issue 32
_journal_name_full 'Dalton transactions (Cambridge, England : 2003)'
_journal_page_first 11268
_journal_page_last 11281
_journal_paper_doi 10.1039/d0dt00952k
_journal_volume 49
_journal_year 2020
_chemical_formula_sum 'C42 H46 Cu2 Mn N4 O8'
_chemical_formula_weight 916.85
_space_group_crystal_system monoclinic
_space_group_IT_number 14
_space_group_name_Hall '-P 2ybc'
_space_group_name_H-M_alt 'P 1 21/c 1'
_atom_sites_solution_hydrogens geom
_audit_creation_method SHELXL-2016/6
_audit_update_record
;
2020-03-13 deposited with the CCDC.	2020-07-17 downloaded from the CCDC.
;
_cell_angle_alpha 90
_cell_angle_beta 93.429(3)
_cell_angle_gamma 90
_cell_formula_units_Z 2
_cell_length_a 10.3064(15)
_cell_length_b 11.5974(17)
_cell_length_c 16.442(2)
_cell_measurement_reflns_used 3496
_cell_measurement_temperature 296(2)
_cell_measurement_theta_max 25.136
_cell_measurement_theta_min 2.647
_cell_volume 1961.8(5)
_computing_structure_refinement 'SHELXL-2016/6 (Sheldrick, 2016)'
_computing_structure_solution 'SHELXT 2014/4 (Sheldrick, 2014)'
_diffrn_ambient_temperature 296(2)
_diffrn_measured_fraction_theta_full 0.994
_diffrn_measured_fraction_theta_max 0.994
_diffrn_measurement_device_type 'Bruker APEX-II CCD'
_diffrn_measurement_method '\f and \w scans'
_diffrn_radiation_type MoK\a
_diffrn_radiation_wavelength 0.71073
_diffrn_reflns_av_R_equivalents 0.0579
_diffrn_reflns_av_unetI/netI 0.0225
_diffrn_reflns_Laue_measured_fraction_full 0.994
_diffrn_reflns_Laue_measured_fraction_max 0.994
_diffrn_reflns_limit_h_max 12
_diffrn_reflns_limit_h_min -12
_diffrn_reflns_limit_k_max 13
_diffrn_reflns_limit_k_min -13
_diffrn_reflns_limit_l_max 19
_diffrn_reflns_limit_l_min -19
_diffrn_reflns_number 43264
_diffrn_reflns_point_group_measured_fraction_full 0.994
_diffrn_reflns_point_group_measured_fraction_max 0.994
_diffrn_reflns_theta_full 25.136
_diffrn_reflns_theta_max 25.136
_diffrn_reflns_theta_min 2.647
_exptl_absorpt_coefficient_mu 1.451
_exptl_absorpt_correction_T_max 0.985
_exptl_absorpt_correction_T_min 0.945
_exptl_absorpt_correction_type empirical
_exptl_absorpt_process_details SADABS
_exptl_crystal_colour GREEN
_exptl_crystal_density_diffrn 1.552
_exptl_crystal_description ROD
_exptl_crystal_F_000 946
_exptl_crystal_size_max 0.51
_exptl_crystal_size_mid 0.45
_exptl_crystal_size_min 0.32
_refine_diff_density_max 0.267
_refine_diff_density_min -0.689
_refine_diff_density_rms 0.081
_refine_ls_extinction_method none
_refine_ls_goodness_of_fit_ref 1.106
_refine_ls_hydrogen_treatment constr
_refine_ls_matrix_type full
_refine_ls_number_parameters 262
_refine_ls_number_reflns 3496
_refine_ls_number_restraints 0
_refine_ls_restrained_S_all 1.106
_refine_ls_R_factor_all 0.0359
_refine_ls_R_factor_gt 0.0311
_refine_ls_shift/su_max 0.003
_refine_ls_shift/su_mean 0.000
_refine_ls_structure_factor_coef Fsqd
_refine_ls_weighting_details 'w=1/[\s^2^(Fo^2^)+(0.0487P)^2^+1.1515P] where P=(Fo^2^+2Fc^2^)/3'
_refine_ls_weighting_scheme calc
_refine_ls_wR_factor_gt 0.0825
_refine_ls_wR_factor_ref 0.0884
_reflns_Friedel_coverage 0.000
_reflns_number_gt 3192
_reflns_number_total 3496
_reflns_threshold_expression 'I > 2\s(I)'
_cod_data_source_file d0dt00952k2.cif
_cod_data_source_block 1
_cod_depositor_comments
;
The following automatic conversions were performed:

data item '_exptl_absorpt_correction_type' value 'EMPIRICAL' was
changed to 'empirical' in accordance with the
/home/data/users/saulius/crontab/automatic-downloads/rss-feeds/RSC/lib/dictionaries/cif_core.dic
dictionary named 'cif_core.dic' version 2.4.2 last updated on
2011-04-26.

Automatic conversion script
Id: cif_fix_values 7556 2019-12-06 15:28:31Z antanas 

 Adding full bibliography for 7704864--7704868.cif.
;
_cod_original_sg_symbol_H-M 'P 21/c'
_cod_database_code 7704864
_shelx_shelxl_version_number 2016/6
_shelx_space_group_comment
;
The symmetry employed for this shelxl refinement is uniquely defined
by the following loop, which should always be used as a source of
symmetry information in preference to the above space-group names.
They are only intended as comments.
;

loop_
_space_group_symop_operation_xyz
'x, y, z'
'-x, y+1/2, -z+1/2'
'-x, -y, -z'
'x, -y-1/2, z-1/2'

loop_
_atom_site_label
_atom_site_type_symbol
_atom_site_fract_x
_atom_site_fract_y
_atom_site_fract_z
_atom_site_U_iso_or_equiv
_atom_site_adp_type
_atom_site_occupancy
_atom_site_site_symmetry_order
_atom_site_calc_flag
_atom_site_refinement_flags_posn
_atom_site_refinement_flags_adp
_atom_site_refinement_flags_occupancy
_atom_site_disorder_assembly
_atom_site_disorder_group
Mn1 Mn 1.000000 0.500000 0.500000 0.02553(13) Uani 1 2 d S . P . .
Cu1 Cu 0.77033(2) 0.34503(2) 0.54879(2) 0.02864(11) Uani 1 1 d . . . . .
O11 O 0.90910(15) 0.43431(14) 0.60814(9) 0.0323(4) Uani 1 1 d . . . . .
C12 C 0.8887(2) 0.4796(2) 0.67974(13) 0.0306(5) Uani 1 1 d . . . . .
C13 C 0.9445(3) 0.5867(2) 0.70138(15) 0.0449(6) Uani 1 1 d . . . . .
H13 H 0.997123 0.623221 0.665296 0.054 Uiso 1 1 calc R U . . .
C14 C 0.9234(3) 0.6386(3) 0.77417(19) 0.0583(8) Uani 1 1 d . . . . .
H14 H 0.961863 0.709352 0.786884 0.070 Uiso 1 1 calc R U . . .
C15 C 0.8454(3) 0.5865(3) 0.82879(18) 0.0657(9) Uani 1 1 d . . . . .
H15 H 0.827227 0.623531 0.876990 0.079 Uiso 1 1 calc R U . . .
C16 C 0.7953(3) 0.4801(3) 0.81104(16) 0.0560(8) Uani 1 1 d . . . . .
H16 H 0.745785 0.443969 0.849045 0.067 Uiso 1 1 calc R U . . .
C17 C 0.8157(2) 0.4225(2) 0.73721(13) 0.0350(5) Uani 1 1 d . . . . .
C18 C 0.7669(2) 0.3052(2) 0.72371(15) 0.0401(6) Uani 1 1 d . . . . .
N19 N 0.74278(19) 0.26326(18) 0.65185(13) 0.0388(5) Uani 1 1 d . . . . .
C20 C 0.6966(3) 0.1433(3) 0.6445(2) 0.0634(9) Uani 1 1 d . . . . .
H20A H 0.631043 0.130187 0.683453 0.076 Uiso 1 1 calc R U . . .
H20B H 0.768545 0.091401 0.657861 0.076 Uiso 1 1 calc R U . . .
C21 C 0.6400(3) 0.1160(2) 0.5604(2) 0.0614(9) Uani 1 1 d . . . . .
H21A H 0.709531 0.115215 0.523181 0.074 Uiso 1 1 calc R U . . .
H21B H 0.602444 0.039345 0.560636 0.074 Uiso 1 1 calc R U . . .
C22 C 0.5380(3) 0.1994(3) 0.5294(2) 0.0575(8) Uani 1 1 d . . . . .
H22A H 0.482612 0.162644 0.487237 0.069 Uiso 1 1 calc R U . . .
H22B H 0.484367 0.220822 0.573469 0.069 Uiso 1 1 calc R U . . .
N23 N 0.59650(18) 0.30412(18) 0.49594(13) 0.0367(5) Uani 1 1 d . . . . .
C24 C 0.5283(2) 0.3662(2) 0.44437(15) 0.0357(5) Uani 1 1 d . . . . .
C25 C 0.5830(2) 0.4610(2) 0.39875(14) 0.0346(5) Uani 1 1 d . . . . .
C26 C 0.5068(3) 0.5130(3) 0.33487(19) 0.0550(8) Uani 1 1 d . . . . .
H26 H 0.420074 0.491149 0.327099 0.066 Uiso 1 1 calc R U . . .
C27 C 0.5535(3) 0.5934(3) 0.2840(2) 0.0670(9) Uani 1 1 d . . . . .
H27 H 0.499577 0.624750 0.242324 0.080 Uiso 1 1 calc R U . . .
C28 C 0.6813(3) 0.6281(3) 0.29464(19) 0.0538(7) Uani 1 1 d . . . . .
H28 H 0.713944 0.683177 0.260170 0.065 Uiso 1 1 calc R U . . .
C29 C 0.7599(2) 0.5815(2) 0.35593(15) 0.0399(6) Uani 1 1 d . . . . .
H29 H 0.845282 0.607192 0.363491 0.048 Uiso 1 1 calc R U . . .
C30 C 0.7154(2) 0.49590(19) 0.40780(13) 0.0292(5) Uani 1 1 d . . . . .
O31 O 0.79986(14) 0.45025(14) 0.46132(9) 0.0320(4) Uani 1 1 d . . . . .
C181 C 0.7474(3) 0.2336(3) 0.79853(19) 0.0668(10) Uani 1 1 d . . . . .
H18A H 0.656973 0.233105 0.809435 0.100 Uiso 1 1 calc R U . . .
H18B H 0.797016 0.265963 0.844268 0.100 Uiso 1 1 calc R U . . .
H18C H 0.775983 0.156072 0.789541 0.100 Uiso 1 1 calc R U . . .
C241 C 0.3844(3) 0.3404(3) 0.4269(2) 0.0611(9) Uani 1 1 d . . . . .
H24A H 0.374089 0.285655 0.383183 0.092 Uiso 1 1 calc R U . . .
H24B H 0.339343 0.410299 0.411687 0.092 Uiso 1 1 calc R U . . .
H24C H 0.348959 0.308933 0.474835 0.092 Uiso 1 1 calc R U . . .
O41 O 0.90008(17) 0.21282(15) 0.49972(12) 0.0441(4) Uani 1 1 d . . . . .
O43 O 1.06701(16) 0.32900(14) 0.48186(11) 0.0393(4) Uani 1 1 d . . . . .
C42 C 1.0109(2) 0.2330(2) 0.47772(14) 0.0326(5) Uani 1 1 d . . . . .
C44 C 1.0840(3) 0.1355(2) 0.4405(2) 0.0514(7) Uani 1 1 d . . . . .
H44A H 1.051252 0.063165 0.458880 0.077 Uiso 1 1 calc R U . . .
H44B H 1.174813 0.141673 0.456664 0.077 Uiso 1 1 calc R U . . .
H44C H 1.072533 0.139589 0.382170 0.077 Uiso 1 1 calc R U . . .

loop_
_atom_site_aniso_label
_atom_site_aniso_U_11
_atom_site_aniso_U_22
_atom_site_aniso_U_33
_atom_site_aniso_U_23
_atom_site_aniso_U_13
_atom_site_aniso_U_12
Mn1 0.0207(2) 0.0278(3) 0.0281(2) 0.00054(18) 0.00156(17) -0.00767(17)
Cu1 0.02472(17) 0.02783(17) 0.03345(18) 0.00103(10) 0.00244(11) -0.00929(10)
O11 0.0317(8) 0.0397(9) 0.0257(8) -0.0006(7) 0.0032(6) -0.0139(7)
C12 0.0254(11) 0.0401(13) 0.0254(11) 0.0026(9) -0.0053(8) 0.0017(9)
C13 0.0488(15) 0.0500(16) 0.0349(13) -0.0050(11) -0.0059(11) -0.0108(12)
C14 0.066(2) 0.0586(19) 0.0486(17) -0.0178(14) -0.0127(15) 0.0003(15)
C15 0.071(2) 0.090(3) 0.0361(15) -0.0210(16) 0.0002(14) 0.0096(19)
C16 0.0479(16) 0.092(2) 0.0284(13) 0.0062(14) 0.0059(11) 0.0058(16)
C17 0.0274(11) 0.0501(14) 0.0272(11) 0.0100(10) -0.0006(9) 0.0061(10)
C18 0.0248(11) 0.0550(16) 0.0410(14) 0.0234(12) 0.0054(10) 0.0046(11)
N19 0.0317(11) 0.0332(11) 0.0521(13) 0.0140(9) 0.0067(9) -0.0061(8)
C20 0.061(2) 0.0389(16) 0.091(2) 0.0224(16) 0.0068(17) -0.0159(14)
C21 0.0615(19) 0.0312(14) 0.093(2) -0.0037(15) 0.0170(17) -0.0225(14)
C22 0.0461(16) 0.0528(17) 0.074(2) -0.0018(15) 0.0071(14) -0.0300(14)
N23 0.0277(10) 0.0357(11) 0.0473(12) -0.0118(9) 0.0066(9) -0.0146(9)
C24 0.0206(11) 0.0441(13) 0.0426(13) -0.0218(11) 0.0032(9) -0.0026(10)
C25 0.0252(11) 0.0397(13) 0.0385(12) -0.0158(10) -0.0013(9) 0.0075(10)
C26 0.0280(13) 0.068(2) 0.0671(19) -0.0031(16) -0.0114(12) 0.0129(13)
C27 0.0492(18) 0.082(2) 0.067(2) 0.0179(18) -0.0180(15) 0.0220(17)
C28 0.0563(18) 0.0507(16) 0.0533(17) 0.0136(13) -0.0061(14) 0.0106(14)
C29 0.0366(13) 0.0402(14) 0.0420(14) 0.0049(11) -0.0045(10) -0.0007(11)
C30 0.0260(11) 0.0306(11) 0.0304(11) -0.0099(9) -0.0040(9) 0.0037(9)
O31 0.0229(8) 0.0361(9) 0.0361(8) 0.0059(7) -0.0061(6) -0.0088(6)
C181 0.0552(18) 0.086(2) 0.0593(19) 0.0451(18) 0.0061(14) 0.0007(17)
C241 0.0264(14) 0.081(2) 0.075(2) -0.0211(17) -0.0021(13) -0.0138(13)
O41 0.0366(10) 0.0349(10) 0.0618(12) -0.0057(8) 0.0113(8) -0.0043(7)
O43 0.0348(9) 0.0323(9) 0.0514(11) -0.0043(7) 0.0070(8) -0.0044(7)
C42 0.0315(12) 0.0331(12) 0.0328(12) -0.0015(9) -0.0015(9) 0.0008(10)
C44 0.0467(16) 0.0360(14) 0.073(2) -0.0083(13) 0.0127(14) -0.0003(12)

loop_
_atom_type_symbol
_atom_type_description
_atom_type_scat_dispersion_real
_atom_type_scat_dispersion_imag
_atom_type_scat_source
C C 0.0033 0.0016 'International Tables Vol C Tables 4.2.6.8 and 6.1.1.4'
H H 0.0000 0.0000 'International Tables Vol C Tables 4.2.6.8 and 6.1.1.4'
N N 0.0061 0.0033 'International Tables Vol C Tables 4.2.6.8 and 6.1.1.4'
O O 0.0106 0.0060 'International Tables Vol C Tables 4.2.6.8 and 6.1.1.4'
Mn Mn 0.3368 0.7283 'International Tables Vol C Tables 4.2.6.8 and 6.1.1.4'
Cu Cu 0.3201 1.2651 'International Tables Vol C Tables 4.2.6.8 and 6.1.1.4'

loop_
_geom_angle_atom_site_label_1
_geom_angle_atom_site_label_2
_geom_angle_atom_site_label_3
_geom_angle
_geom_angle_site_symmetry_1
_geom_angle_site_symmetry_3
_geom_angle_publ_flag
O43 Mn1 O43 180.00(10) 3_766 . ?
O43 Mn1 O11 87.01(6) 3_766 3_766 ?
O43 Mn1 O11 92.99(6) . 3_766 ?
O43 Mn1 O11 92.99(6) 3_766 . ?
O43 Mn1 O11 87.01(6) . . ?
O11 Mn1 O11 180.0 3_766 . ?
O43 Mn1 O31 91.24(6) 3_766 3_766 ?
O43 Mn1 O31 88.76(6) . 3_766 ?
O11 Mn1 O31 72.83(6) 3_766 3_766 ?
O11 Mn1 O31 107.17(6) . 3_766 ?
O43 Mn1 O31 88.76(6) 3_766 . ?
O43 Mn1 O31 91.24(6) . . ?
O11 Mn1 O31 107.17(6) 3_766 . ?
O11 Mn1 O31 72.83(6) . . ?
O31 Mn1 O31 180.0 3_766 . ?
O43 Mn1 Cu1 75.89(5) 3_766 3_766 ?
O43 Mn1 Cu1 104.11(5) . 3_766 ?
O11 Mn1 Cu1 39.06(4) 3_766 3_766 ?
O11 Mn1 Cu1 140.94(4) . 3_766 ?
O31 Mn1 Cu1 37.72(4) 3_766 3_766 ?
O31 Mn1 Cu1 142.28(4) . 3_766 ?
O43 Mn1 Cu1 104.11(5) 3_766 . ?
O43 Mn1 Cu1 75.89(5) . . ?
O11 Mn1 Cu1 140.94(4) 3_766 . ?
O11 Mn1 Cu1 39.06(4) . . ?
O31 Mn1 Cu1 142.28(4) 3_766 . ?
O31 Mn1 Cu1 37.72(4) . . ?
Cu1 Mn1 Cu1 180.0 3_766 . ?
O31 Cu1 O11 83.95(6) . . ?
O31 Cu1 N19 169.13(8) . . ?
O11 Cu1 N19 87.99(8) . . ?
O31 Cu1 N23 90.19(8) . . ?
O11 Cu1 N23 160.34(8) . . ?
N19 Cu1 N23 95.03(9) . . ?
O31 Cu1 O41 92.34(7) . . ?
O11 Cu1 O41 96.18(7) . . ?
N19 Cu1 O41 95.79(8) . . ?
N23 Cu1 O41 102.81(8) . . ?
O31 Cu1 Mn1 44.36(4) . . ?
O11 Cu1 Mn1 44.44(4) . . ?
N19 Cu1 Mn1 130.38(6) . . ?
N23 Cu1 Mn1 134.37(6) . . ?
O41 Cu1 Mn1 79.70(5) . . ?
C12 O11 Cu1 120.05(13) . . ?
C12 O11 Mn1 133.15(14) . . ?
Cu1 O11 Mn1 96.50(6) . . ?
O11 C12 C13 119.6(2) . . ?
O11 C12 C17 122.1(2) . . ?
C13 C12 C17 118.2(2) . . ?
C14 C13 C12 121.8(3) . . ?
C14 C13 H13 119.1 . . ?
C12 C13 H13 119.1 . . ?
C13 C14 C15 120.4(3) . . ?
C13 C14 H14 119.8 . . ?
C15 C14 H14 119.8 . . ?
C16 C15 C14 119.0(3) . . ?
C16 C15 H15 120.5 . . ?
C14 C15 H15 120.5 . . ?
C15 C16 C17 122.6(3) . . ?
C15 C16 H16 118.7 . . ?
C17 C16 H16 118.7 . . ?
C12 C17 C16 117.8(2) . . ?
C12 C17 C18 121.9(2) . . ?
C16 C17 C18 120.2(2) . . ?
N19 C18 C17 122.4(2) . . ?
N19 C18 C181 120.9(3) . . ?
C17 C18 C181 116.7(3) . . ?
C18 N19 C20 118.4(2) . . ?
C18 N19 Cu1 125.13(17) . . ?
C20 N19 Cu1 116.4(2) . . ?
N19 C20 C21 112.3(2) . . ?
N19 C20 H20A 109.1 . . ?
C21 C20 H20A 109.1 . . ?
N19 C20 H20B 109.1 . . ?
C21 C20 H20B 109.1 . . ?
H20A C20 H20B 107.9 . . ?
C22 C21 C20 113.9(3) . . ?
C22 C21 H21A 108.8 . . ?
C20 C21 H21A 108.8 . . ?
C22 C21 H21B 108.8 . . ?
C20 C21 H21B 108.8 . . ?
H21A C21 H21B 107.7 . . ?
N23 C22 C21 111.4(2) . . ?
N23 C22 H22A 109.3 . . ?
C21 C22 H22A 109.3 . . ?
N23 C22 H22B 109.3 . . ?
C21 C22 H22B 109.3 . . ?
H22A C22 H22B 108.0 . . ?
C24 N23 C22 119.1(2) . . ?
C24 N23 Cu1 126.34(17) . . ?
C22 N23 Cu1 114.08(18) . . ?
N23 C24 C25 123.1(2) . . ?
N23 C24 C241 120.1(3) . . ?
C25 C24 C241 116.8(2) . . ?
C26 C25 C30 116.4(2) . . ?
C26 C25 C24 119.3(2) . . ?
C30 C25 C24 123.8(2) . . ?
C27 C26 C25 123.3(3) . . ?
C27 C26 H26 118.3 . . ?
C25 C26 H26 118.3 . . ?
C26 C27 C28 119.5(3) . . ?
C26 C27 H27 120.2 . . ?
C28 C27 H27 120.2 . . ?
C29 C28 C27 119.9(3) . . ?
C29 C28 H28 120.1 . . ?
C27 C28 H28 120.1 . . ?
C28 C29 C30 121.8(3) . . ?
C28 C29 H29 119.1 . . ?
C30 C29 H29 119.1 . . ?
O31 C30 C29 117.7(2) . . ?
O31 C30 C25 123.3(2) . . ?
C29 C30 C25 119.0(2) . . ?
C30 O31 Cu1 128.99(14) . . ?
C30 O31 Mn1 131.41(14) . . ?
Cu1 O31 Mn1 97.92(6) . . ?
C18 C181 H18A 109.5 . . ?
C18 C181 H18B 109.5 . . ?
H18A C181 H18B 109.5 . . ?
C18 C181 H18C 109.5 . . ?
H18A C181 H18C 109.5 . . ?
H18B C181 H18C 109.5 . . ?
C24 C241 H24A 109.5 . . ?
C24 C241 H24B 109.5 . . ?
H24A C241 H24B 109.5 . . ?
C24 C241 H24C 109.5 . . ?
H24A C241 H24C 109.5 . . ?
H24B C241 H24C 109.5 . . ?
C42 O41 Cu1 124.11(16) . . ?
C42 O43 Mn1 133.05(15) . . ?
O41 C42 O43 125.5(2) . . ?
O41 C42 C44 117.8(2) . . ?
O43 C42 C44 116.6(2) . . ?
C42 C44 H44A 109.5 . . ?
C42 C44 H44B 109.5 . . ?
H44A C44 H44B 109.5 . . ?
C42 C44 H44C 109.5 . . ?
H44A C44 H44C 109.5 . . ?
H44B C44 H44C 109.5 . . ?

loop_
_geom_bond_atom_site_label_1
_geom_bond_atom_site_label_2
_geom_bond_distance
_geom_bond_site_symmetry_2
_geom_bond_publ_flag
Mn1 O43 2.1268(17) 3_766 ?
Mn1 O43 2.1268(17) . ?
Mn1 O11 2.1952(15) 3_766 ?
Mn1 O11 2.1952(14) . ?
Mn1 O31 2.1989(14) 3_766 ?
Mn1 O31 2.1989(14) . ?
Mn1 Cu1 3.1150(4) 3_766 ?
Mn1 Cu1 3.1151(4) . ?
Cu1 O31 1.9242(15) . ?
Cu1 O11 1.9756(15) . ?
Cu1 N19 1.977(2) . ?
Cu1 N23 2.0010(19) . ?
Cu1 O41 2.2180(17) . ?
O11 C12 1.318(3) . ?
C12 C13 1.405(4) . ?
C12 C17 1.408(3) . ?
C13 C14 1.368(4) . ?
C13 H13 0.9300 . ?
C14 C15 1.380(5) . ?
C14 H14 0.9300 . ?
C15 C16 1.363(5) . ?
C15 H15 0.9300 . ?
C16 C17 1.412(4) . ?
C16 H16 0.9300 . ?
C17 C18 1.463(4) . ?
C18 N19 1.288(3) . ?
C18 C181 1.508(3) . ?
N19 C20 1.474(3) . ?
C20 C21 1.502(5) . ?
C20 H20A 0.9700 . ?
C20 H20B 0.9700 . ?
C21 C22 1.495(5) . ?
C21 H21A 0.9700 . ?
C21 H21B 0.9700 . ?
C22 N23 1.477(3) . ?
C22 H22A 0.9700 . ?
C22 H22B 0.9700 . ?
N23 C24 1.288(3) . ?
C24 C25 1.463(4) . ?
C24 C241 1.524(3) . ?
C25 C26 1.409(4) . ?
C25 C30 1.422(3) . ?
C26 C27 1.360(5) . ?
C26 H26 0.9300 . ?
C27 C28 1.379(5) . ?
C27 H27 0.9300 . ?
C28 C29 1.366(4) . ?
C28 H28 0.9300 . ?
C29 C30 1.404(3) . ?
C29 H29 0.9300 . ?
C30 O31 1.312(3) . ?
C181 H18A 0.9600 . ?
C181 H18B 0.9600 . ?
C181 H18C 0.9600 . ?
C241 H24A 0.9600 . ?
C241 H24B 0.9600 . ?
C241 H24C 0.9600 . ?
O41 C42 1.241(3) . ?
O43 C42 1.254(3) . ?
C42 C44 1.509(4) . ?
C44 H44A 0.9600 . ?
C44 H44B 0.9600 . ?
C44 H44C 0.9600 . ?

loop_
_geom_hbond_atom_site_label_D
_geom_hbond_atom_site_label_H
_geom_hbond_atom_site_label_A
_geom_hbond_distance_DH
_geom_hbond_distance_HA
_geom_hbond_distance_DA
_geom_hbond_angle_DHA
_geom_hbond_site_symmetry_A
C13 H13 O43 0.93 2.53 3.163(3) 125.5 3_766
C21 H21A O41 0.97 2.32 3.124(3) 139.9 .
C29 H29 O11 0.93 2.59 3.432(3) 150.5 3_766
